data_4110266
loop_
_publ_author_name
'Ryo Shintani'
'Soyoung Park'
'Tamio Hayashi'

_publ_section_title
;
 Palladium-Catalyzed Synthesis of Spiro[2.4]heptanes: Ligand-Dependent
 Position Control in the Nucleophilic Attack to a \p-Allylpalladium
 Intermediate
;
_journal_name_full 'Journal of the American Chemical Society'
_journal_page_first 14866
_journal_page_last 14867
_journal_paper_doi 10.1021/ja077236o
_journal_volume 129
_journal_year 2007
_chemical_formula_moiety 'C18 H20 O3 '
_chemical_formula_sum 'C18 H20 O3'
_chemical_formula_weight 284.35
_space_group_IT_number 60
_symmetry_cell_setting orthorhombic
_symmetry_Int_Tables_number 60
_symmetry_space_group_name_Hall '-P 2n 2ab'
_symmetry_space_group_name_H-M 'P b c n'
_cell_angle_alpha 90.0000
_cell_angle_beta 90.0000
_cell_angle_gamma 90.0000
_cell_formula_units_Z 8
_cell_length_a 25.14(4)
_cell_length_b 7.838(19)
_cell_length_c 15.20(3)
_cell_measurement_reflns_used 14375
_cell_measurement_temperature 123.1
_cell_measurement_theta_max 27.6
_cell_measurement_theta_min 3.0
_cell_volume 2995(11)
_computing_cell_refinement PROCESS-AUTO
_computing_data_collection PROCESS-AUTO
_computing_data_reduction CrystalStructure
_computing_publication_material 'CrystalStructure 3.8.0'
_computing_structure_refinement SHELXL
_computing_structure_solution SIR97
_diffrn_detector_area_resol_mean 10.00
_diffrn_measured_fraction_theta_full 0.981
_diffrn_measured_fraction_theta_max 0.981
_diffrn_measurement_device_type 'Rigaku RAXIS-RAPID'
_diffrn_measurement_method \w
_diffrn_radiation_type 'Mo K\a'
_diffrn_radiation_wavelength 0.71075
_diffrn_reflns_av_R_equivalents 0.106
_diffrn_reflns_limit_h_max 32
_diffrn_reflns_limit_h_min -32
_diffrn_reflns_limit_k_max 9
_diffrn_reflns_limit_k_min -10
_diffrn_reflns_limit_l_max 19
_diffrn_reflns_limit_l_min -19
_diffrn_reflns_number 25285
_diffrn_reflns_theta_full 27.48
_diffrn_reflns_theta_max 27.48
_exptl_absorpt_coefficient_mu 0.085
_exptl_absorpt_correction_type none
_exptl_crystal_colour colorless
_exptl_crystal_density_diffrn 1.261
_exptl_crystal_description prism
_exptl_crystal_F_000 1216.00
_exptl_crystal_size_max 0.50
_exptl_crystal_size_mid 0.30
_exptl_crystal_size_min 0.05
_refine_diff_density_max 0.20
_refine_diff_density_min -0.29
_refine_ls_extinction_method none
_refine_ls_goodness_of_fit_ref 1.066
_refine_ls_hydrogen_treatment refall
_refine_ls_number_parameters 271
_refine_ls_number_reflns 3370
_refine_ls_R_factor_gt 0.0641
_refine_ls_shift/su_max 0.0000
_refine_ls_structure_factor_coef Fsqd
_refine_ls_weighting_details 'w = 1/[\s^2^(Fo^2^)+(0.1000P)^2^+0.0000P] where P=(Fo^2^+2Fc^2^)/3'
_refine_ls_weighting_scheme calc
_refine_ls_wR_factor_ref 0.1848
_reflns_number_gt 2264
_reflns_number_total 3370
_reflns_threshold_expression F^2^>2.0\s(F^2^)
_cod_data_source_file ja077236osi20070918_123343.cif
_cod_data_source_block '_70616yuki'
_cod_original_cell_volume 2996(11)
_cod_original_formula_sum 'C18 H20 O3 '
_cod_database_code 4110266

loop_
_symmetry_equiv_pos_site_id
_symmetry_equiv_pos_as_xyz
1 +X,+Y,+Z
2 1/2-X,1/2+Y,+Z
3 +X,-Y,1/2+Z
4 1/2-X,1/2-Y,1/2+Z
5 -X,-Y,-Z
6 1/2+X,1/2-Y,-Z
7 -X,+Y,1/2-Z
8 1/2+X,1/2+Y,1/2-Z

loop_
_atom_site_label
_atom_site_type_symbol
_atom_site_fract_x
_atom_site_fract_y
_atom_site_fract_z
_atom_site_U_iso_or_equiv
_atom_site_adp_type
_atom_site_occupancy
_atom_site_symmetry_multiplicity
_atom_site_calc_flag
O(1) O 0.01103(6) 0.3449(2) 0.09679(13) 0.0522(5) Uani 1.00 1 d
O(2) O 0.05649(6) 0.1021(2) 0.07959(11) 0.0426(4) Uani 1.00 1 d
O(3) O 0.25054(7) 0.6086(2) 0.18063(11) 0.0505(4) Uani 1.00 1 d
C(1) C 0.15427(8) 0.6109(2) 0.04092(14) 0.0348(5) Uani 1.00 1 d
C(2) C 0.09688(9) 0.5495(3) 0.03842(15) 0.0366(5) Uani 1.00 1 d
C(3) C 0.10123(8) 0.3553(2) 0.03927(14) 0.0320(4) Uani 1.00 1 d
C(4) C 0.14777(8) 0.3255(3) 0.10423(13) 0.0328(4) Uani 1.00 1 d
C(5) C 0.13277(9) 0.3526(3) 0.20244(14) 0.0364(5) Uani 1.00 1 d
C(6) C 0.18228(9) 0.4290(3) 0.24510(14) 0.0369(5) Uani 1.00 1 d
C(7) C 0.21184(8) 0.5162(3) 0.17186(14) 0.0368(5) Uani 1.00 1 d
C(8) C 0.18778(8) 0.4684(2) 0.08336(14) 0.0339(4) Uani 1.00 1 d
C(9) C 0.16635(10) 0.7978(3) 0.05170(16) 0.0403(5) Uani 1.00 1 d
C(10) C 0.17696(11) 0.7115(3) -0.03515(16) 0.0442(5) Uani 1.00 1 d
C(11) C 0.11149(8) 0.2835(2) -0.05351(14) 0.0344(4) Uani 1.00 1 d
C(12) C 0.07455(9) 0.3212(3) -0.11953(15) 0.0388(5) Uani 1.00 1 d
C(13) C 0.08038(10) 0.2532(3) -0.20346(16) 0.0445(6) Uani 1.00 1 d
C(14) C 0.12273(11) 0.1501(3) -0.22339(17) 0.0485(6) Uani 1.00 1 d
C(15) C 0.16030(11) 0.1140(3) -0.15923(17) 0.0472(6) Uani 1.00 1 d
C(16) C 0.15452(9) 0.1813(3) -0.07459(15) 0.0385(5) Uani 1.00 1 d
C(17) C 0.05102(8) 0.2714(3) 0.07465(14) 0.0362(5) Uani 1.00 1 d
C(18) C 0.01131(11) 0.0096(4) 0.1135(2) 0.0526(7) Uani 1.00 1 d
H(1) H 0.0771(9) 0.591(3) 0.0932(17) 0.045(6) Uiso 1.00 1 c
H(2) H 0.0787(8) 0.595(3) -0.0157(16) 0.042(6) Uiso 1.00 1 c
H(3) H 0.1635(8) 0.209(3) 0.0969(15) 0.036(5) Uiso 1.00 1 c
H(4) H 0.1042(8) 0.435(3) 0.2109(14) 0.035(5) Uiso 1.00 1 c
H(5) H 0.1202(9) 0.243(3) 0.2305(17) 0.049(6) Uiso 1.00 1 c
H(6) H 0.1764(8) 0.502(3) 0.2943(16) 0.040(6) Uiso 1.00 1 c
H(7) H 0.2077(9) 0.340(3) 0.2681(17) 0.047(6) Uiso 1.00 1 c
H(8) H 0.2171(8) 0.432(3) 0.0445(16) 0.041(6) Uiso 1.00 1 c
H(9) H 0.1963(10) 0.827(3) 0.0874(18) 0.048(7) Uiso 1.00 1 c
H(10) H 0.1359(10) 0.878(3) 0.0566(19) 0.057(7) Uiso 1.00 1 c
H(11) H 0.2143(10) 0.692(3) -0.0507(18) 0.057(7) Uiso 1.00 1 c
H(12) H 0.1526(9) 0.742(3) -0.085(2) 0.056(7) Uiso 1.00 1 c
H(13) H 0.0452(9) 0.396(3) -0.1053(16) 0.045(6) Uiso 1.00 1 c
H(14) H 0.0519(9) 0.285(3) -0.2504(17) 0.052(7) Uiso 1.00 1 c
H(15) H 0.1278(10) 0.100(3) -0.283(2) 0.060(7) Uiso 1.00 1 c
H(16) H 0.1913(10) 0.041(3) -0.1700(18) 0.060(8) Uiso 1.00 1 c
H(17) H 0.1817(9) 0.148(3) -0.0308(18) 0.048(7) Uiso 1.00 1 c
H(18) H -0.0220(10) 0.038(3) 0.0778(18) 0.054(7) Uiso 1.00 1 c
H(19) H 0.0169(12) -0.121(5) 0.100(2) 0.084(11) Uiso 1.00 1 c
H(20) H 0.0047(11) 0.044(4) 0.175(2) 0.076(9) Uiso 1.00 1 c

loop_
_atom_site_aniso_label
_atom_site_aniso_U_11
_atom_site_aniso_U_22
_atom_site_aniso_U_33
_atom_site_aniso_U_12
_atom_site_aniso_U_13
_atom_site_aniso_U_23
O(1) 0.0403(9) 0.0559(12) 0.0606(12) 0.0012(7) 0.0075(7) 0.0034(8)
O(2) 0.0470(9) 0.0379(10) 0.0430(9) -0.0090(6) 0.0055(6) 0.0034(7)
O(3) 0.0507(9) 0.0578(12) 0.0431(10) -0.0149(8) -0.0052(7) -0.0025(7)
C(1) 0.0462(12) 0.0304(13) 0.0279(10) -0.0015(8) 0.0008(8) -0.0011(8)
C(2) 0.0431(11) 0.0338(13) 0.0330(11) 0.0033(8) -0.0033(8) 0.0000(9)
C(3) 0.0364(11) 0.0314(12) 0.0282(10) -0.0000(7) -0.0018(7) 0.0005(8)
C(4) 0.0377(11) 0.0326(13) 0.0280(11) 0.0020(8) -0.0017(7) -0.0011(8)
C(5) 0.0446(12) 0.0361(13) 0.0285(11) -0.0026(9) 0.0007(8) -0.0015(9)
C(6) 0.0476(12) 0.0367(13) 0.0263(11) 0.0025(9) -0.0032(8) -0.0045(9)
C(7) 0.0397(11) 0.0354(13) 0.0352(12) 0.0008(8) -0.0029(8) -0.0041(9)
C(8) 0.0358(11) 0.0365(13) 0.0295(11) -0.0009(8) -0.0000(8) -0.0030(8)
C(9) 0.0529(14) 0.0313(14) 0.0366(12) -0.0037(10) 0.0021(9) 0.0005(9)
C(10) 0.0557(15) 0.0449(15) 0.0320(12) -0.0006(10) 0.0068(10) 0.0029(10)
C(11) 0.0422(11) 0.0315(12) 0.0293(11) -0.0057(8) 0.0006(8) 0.0011(8)
C(12) 0.0439(12) 0.0417(15) 0.0308(11) -0.0069(9) -0.0017(8) 0.0017(9)
C(13) 0.0581(15) 0.0451(15) 0.0302(12) -0.0166(10) -0.0012(9) 0.0042(10)
C(14) 0.0705(17) 0.0460(15) 0.0290(12) -0.0153(11) 0.0079(10) -0.0035(11)
C(15) 0.0630(15) 0.0397(16) 0.0389(13) -0.0028(11) 0.0118(11) -0.0005(10)
C(16) 0.0476(13) 0.0352(14) 0.0326(11) -0.0031(9) 0.0036(9) 0.0013(9)
C(17) 0.0389(11) 0.0425(14) 0.0271(10) -0.0024(9) -0.0031(8) -0.0010(9)
C(18) 0.0560(15) 0.060(2) 0.0419(15) -0.0207(12) 0.0036(11) 0.0088(13)

loop_
_atom_type_symbol
_atom_type_description
_atom_type_scat_dispersion_real
_atom_type_scat_dispersion_imag
_atom_type_scat_source
C C 0.003 0.002
;
International Tables for Crystallography
(1992, Vol. C, Tables 4.2.6.8 and 6.1.1.4)
;
H H 0.000 0.000
;
International Tables for Crystallography
(1992, Vol. C, Table 6.1.1.4)
;
O O 0.011 0.006
;
International Tables for Crystallography
(1992, Vol. C, Tables 4.2.6.8 and 6.1.1.4)
;

loop_
_geom_angle_atom_site_label_1
_geom_angle_atom_site_label_2
_geom_angle_atom_site_label_3
_geom_angle
_geom_angle_publ_flag
C(17) O(2) C(18) 115.99(19) yes
C(2) C(1) C(8) 107.43(17) yes
C(2) C(1) C(9) 120.13(19) yes
C(2) C(1) C(10) 120.25(19) yes
C(8) C(1) C(9) 123.35(18) yes
C(8) C(1) C(10) 119.49(18) yes
C(9) C(1) C(10) 59.97(15) yes
C(1) C(2) C(3) 104.32(17) yes
C(2) C(3) C(4) 102.11(17) yes
C(2) C(3) C(11) 111.61(17) yes
C(2) C(3) C(17) 112.01(17) yes
C(4) C(3) C(11) 113.73(16) yes
C(4) C(3) C(17) 109.64(17) yes
C(11) C(3) C(17) 107.75(17) yes
C(3) C(4) C(5) 114.12(16) yes
C(3) C(4) C(8) 104.64(16) yes
C(5) C(4) C(8) 104.90(17) yes
C(4) C(5) C(6) 105.31(17) yes
C(5) C(6) C(7) 105.47(17) yes
O(3) C(7) C(6) 125.67(19) yes
O(3) C(7) C(8) 124.03(19) yes
C(6) C(7) C(8) 110.27(17) yes
C(1) C(8) C(4) 104.87(16) yes
C(1) C(8) C(7) 114.13(18) yes
C(4) C(8) C(7) 104.88(16) yes
C(1) C(9) C(10) 60.23(15) yes
C(1) C(10) C(9) 59.79(15) yes
C(3) C(11) C(12) 117.97(18) yes
C(3) C(11) C(16) 123.67(18) yes
C(12) C(11) C(16) 118.3(2) yes
C(11) C(12) C(13) 120.5(2) yes
C(12) C(13) C(14) 120.7(2) yes
C(13) C(14) C(15) 119.6(2) yes
C(14) C(15) C(16) 120.0(2) yes
C(11) C(16) C(15) 120.9(2) yes
O(1) C(17) O(2) 123.0(2) yes
O(1) C(17) C(3) 125.7(2) yes
O(2) C(17) C(3) 111.33(17) yes
C(1) C(2) H(1) 109.8(13) no
C(1) C(2) H(2) 109.9(13) no
C(3) C(2) H(1) 110.3(14) no
C(3) C(2) H(2) 113.0(13) no
H(1) C(2) H(2) 109.4(19) no
C(3) C(4) H(3) 111.4(12) no
C(5) C(4) H(3) 109.2(13) no
C(8) C(4) H(3) 112.5(12) no
C(4) C(5) H(4) 113.3(13) no
C(4) C(5) H(5) 111.3(15) no
C(6) C(5) H(4) 106.6(13) no
C(6) C(5) H(5) 114.2(13) no
H(4) C(5) H(5) 106.2(19) no
C(5) C(6) H(6) 116.2(12) no
C(5) C(6) H(7) 113.1(14) no
C(7) C(6) H(6) 112.8(14) no
C(7) C(6) H(7) 105.0(14) no
H(6) C(6) H(7) 104(2) no
C(1) C(8) H(8) 111.5(14) no
C(4) C(8) H(8) 113.8(14) no
C(7) C(8) H(8) 107.6(13) no
C(1) C(9) H(9) 116.8(15) no
C(1) C(9) H(10) 118.2(16) no
C(10) C(9) H(9) 117.6(15) no
C(10) C(9) H(10) 119.1(16) no
H(9) C(9) H(10) 114(2) no
C(1) C(10) H(11) 117.6(16) no
C(1) C(10) H(12) 118.0(16) no
C(9) C(10) H(11) 116.9(16) no
C(9) C(10) H(12) 116.6(17) no
H(11) C(10) H(12) 116(2) no
C(11) C(12) H(13) 118.3(14) no
C(13) C(12) H(13) 121.2(14) no
C(12) C(13) H(14) 117.6(15) no
C(14) C(13) H(14) 121.7(14) no
C(13) C(14) H(15) 122.3(15) no
C(15) C(14) H(15) 118.1(15) no
C(14) C(15) H(16) 122.9(16) no
C(16) C(15) H(16) 117.2(16) no
C(11) C(16) H(17) 122.4(15) no
C(15) C(16) H(17) 116.7(15) no
O(2) C(18) H(18) 110.1(16) no
O(2) C(18) H(19) 108.3(18) no
O(2) C(18) H(20) 109.5(18) no
H(18) C(18) H(19) 103(2) no
H(18) C(18) H(20) 108(2) no
H(19) C(18) H(20) 118(2) no

loop_
_geom_bond_atom_site_label_1
_geom_bond_atom_site_label_2
_geom_bond_distance
_geom_bond_publ_flag
O(1) C(17) 1.207(2) yes
O(2) C(17) 1.336(3) yes
O(2) C(18) 1.443(3) yes
O(3) C(7) 1.220(2) yes
C(1) C(2) 1.521(3) yes
C(1) C(8) 1.541(3) yes
C(1) C(9) 1.505(3) yes
C(1) C(10) 1.511(3) yes
C(2) C(3) 1.526(3) yes
C(3) C(4) 1.549(2) yes
C(3) C(11) 1.540(3) yes
C(3) C(17) 1.522(2) yes
C(4) C(5) 1.555(2) yes
C(4) C(8) 1.538(3) yes
C(5) C(6) 1.526(3) yes
C(6) C(7) 1.503(3) yes
C(7) C(8) 1.522(3) yes
C(9) C(10) 1.507(3) yes
C(11) C(12) 1.399(3) yes
C(11) C(16) 1.384(3) yes
C(12) C(13) 1.390(3) yes
C(13) C(14) 1.371(3) yes
C(14) C(15) 1.387(3) yes
C(15) C(16) 1.398(3) yes

loop_
_geom_contact_atom_site_label_1
_geom_contact_atom_site_label_2
_geom_contact_distance
_geom_contact_site_symmetry_2
O(1) C(2) 3.503(2) 56505
O(1) C(12) 3.406(3) 56505
O(2) C(18) 3.506(3) 55505
O(3) C(4) 3.283(2) 55502
O(3) C(5) 3.518(2) 55502
O(3) C(6) 3.181(3) 55502
O(3) C(7) 3.335(2) 55502
O(3) C(8) 3.542(2) 55502
C(2) O(1) 3.503(2) 56505
C(4) O(3) 3.283(2) 54502
C(5) O(3) 3.518(2) 54502
C(6) O(3) 3.181(3) 54502
C(6) C(10) 3.520(3) 56503
C(7) O(3) 3.335(2) 54502
C(8) O(3) 3.542(2) 54502
C(9) C(16) 3.580(3) 56501
C(10) C(6) 3.520(3) 56403
C(12) O(1) 3.406(3) 56505
C(12) C(18) 3.375(4) 55505
C(13) C(18) 3.381(4) 55505
C(16) C(9) 3.580(3) 54501
C(18) O(2) 3.506(3) 55505
C(18) C(12) 3.375(4) 55505
C(18) C(13) 3.381(4) 55505
C(18) C(18) 3.501(4) 55505
O(1) H(1) 2.55(2) .
O(1) H(2) 3.11(2) .
O(1) H(2) 2.61(2) 56505
O(1) H(4) 3.00(2) .
O(1) H(5) 3.51(2) .
O(1) H(13) 3.22(2) .
O(1) H(13) 2.48(2) 56505
O(1) H(18) 2.56(2) .
O(1) H(19) 3.54(3) 55505
O(1) H(20) 2.65(3) .
O(2) H(3) 2.83(2) .
O(2) H(4) 3.50(2) .
O(2) H(5) 3.01(2) .
O(2) H(10) 2.68(2) 54501
O(2) H(15) 3.18(2) 55503
O(2) H(17) 3.59(2) .
O(2) H(18) 2.04(2) .
O(2) H(18) 2.77(2) 55505
O(2) H(19) 2.03(3) .
O(2) H(19) 3.30(3) 55505
O(2) H(20) 2.01(3) .
O(3) H(3) 2.63(2) 55502
O(3) H(5) 3.50(2) 55502
O(3) H(6) 2.68(2) .
O(3) H(7) 2.71(2) .
O(3) H(7) 2.48(2) 55502
O(3) H(8) 2.63(2) .
O(3) H(8) 3.37(2) 55502
O(3) H(9) 2.60(2) .
O(3) H(9) 2.95(2) 54502
O(3) H(15) 3.51(2) 55504
O(3) H(16) 2.94(2) 55504
C(1) H(1) 2.10(2) .
C(1) H(2) 2.09(2) .
C(1) H(3) 3.27(2) .
C(1) H(4) 3.19(2) .
C(1) H(8) 2.11(2) .
C(1) H(9) 2.12(2) .
C(1) H(10) 2.16(2) .
C(1) H(11) 2.15(2) .
C(1) H(12) 2.17(3) .
C(1) H(15) 3.57(2) 56503
C(2) H(1) 1.02(2) .
C(2) H(2) 1.01(2) .
C(2) H(3) 3.27(2) .
C(2) H(4) 2.78(2) .
C(2) H(8) 3.16(2) .
C(2) H(9) 3.39(2) .
C(2) H(10) 2.77(2) .
C(2) H(11) 3.43(2) .
C(2) H(12) 2.78(2) .
C(2) H(13) 2.81(2) .
C(2) H(19) 3.41(3) 56501
C(3) H(1) 2.11(2) .
C(3) H(2) 2.13(2) .
C(3) H(3) 2.13(2) .
C(3) H(4) 2.68(2) .
C(3) H(5) 3.08(2) .
C(3) H(8) 2.98(2) .
C(3) H(13) 2.63(2) .
C(3) H(17) 2.80(2) .
C(4) H(1) 2.74(2) .
C(4) H(2) 3.29(2) .
C(4) H(3) 1.00(2) .
C(4) H(4) 2.14(2) .
C(4) H(5) 2.14(2) .
C(4) H(6) 3.28(2) .
C(4) H(7) 2.91(2) .
C(4) H(8) 2.14(2) .
C(4) H(10) 3.59(2) 54501
C(4) H(17) 2.62(2) .
C(5) H(1) 2.87(2) .
C(5) H(3) 2.11(2) .
C(5) H(4) 0.97(2) .
C(5) H(5) 1.01(2) .
C(5) H(6) 2.13(2) .
C(5) H(7) 2.13(2) .
C(5) H(8) 3.26(2) .
C(5) H(12) 3.35(3) 56503
C(5) H(14) 3.56(2) 56503
C(5) H(15) 3.56(2) 55503
C(6) H(3) 2.88(2) .
C(6) H(4) 2.03(2) .
C(6) H(5) 2.15(2) .
C(6) H(6) 0.95(2) .
C(6) H(7) 1.01(2) .
C(6) H(8) 3.17(2) .
C(6) H(11) 3.34(2) 56503
C(6) H(12) 3.00(3) 56503
C(6) H(16) 3.44(2) 55504
C(7) H(3) 2.93(2) .
C(7) H(4) 2.84(2) .
C(7) H(5) 3.27(2) .
C(7) H(6) 2.07(2) .
C(7) H(7) 2.02(2) .
C(7) H(7) 3.56(2) 55502
C(7) H(8) 2.05(2) .
C(7) H(9) 2.78(2) .
C(7) H(9) 3.03(2) 54502
C(7) H(16) 3.45(2) 55504
C(8) H(1) 2.95(2) .
C(8) H(2) 3.28(2) .
C(8) H(3) 2.13(2) .
C(8) H(4) 2.87(2) .
C(8) H(5) 3.32(2) .
C(8) H(6) 3.23(2) .
C(8) H(7) 3.03(2) .
C(8) H(8) 0.99(2) .
C(8) H(9) 2.82(2) .
C(8) H(9) 3.12(2) 54502
C(8) H(10) 3.49(2) .
C(8) H(11) 2.77(2) .
C(8) H(12) 3.45(3) .
C(8) H(17) 3.05(2) .
C(9) H(1) 2.84(2) .
C(9) H(2) 2.91(2) .
C(9) H(3) 3.30(2) 56501
C(9) H(8) 3.14(2) .
C(9) H(8) 3.12(2) 55502
C(9) H(9) 0.96(2) .
C(9) H(10) 0.99(2) .
C(9) H(11) 2.14(2) .
C(9) H(12) 2.15(3) .
C(9) H(15) 2.81(3) 56503
C(9) H(17) 3.04(2) 56501
C(10) H(1) 3.32(2) .
C(10) H(2) 2.65(2) .
C(10) H(6) 3.08(2) 56403
C(10) H(7) 3.12(2) 56403
C(10) H(8) 2.70(2) .
C(10) H(8) 3.40(2) 55502
C(10) H(9) 2.13(2) .
C(10) H(10) 2.17(2) .
C(10) H(11) 0.98(2) .
C(10) H(12) 1.00(2) .
C(10) H(16) 3.32(2) 56501
C(10) H(17) 3.43(2) 56501
C(10) H(17) 3.59(2) 55502
C(11) H(1) 3.40(2) .
C(11) H(2) 2.64(2) .
C(11) H(3) 2.70(2) .
C(11) H(6) 3.29(2) 56403
C(11) H(8) 3.26(2) .
C(11) H(13) 2.04(2) .
C(11) H(14) 3.35(2) .
C(11) H(16) 3.28(2) .
C(11) H(17) 2.09(2) .
C(11) H(18) 3.40(2) 55505
C(11) H(19) 3.54(3) 55505
C(12) H(2) 2.66(2) .
C(12) H(4) 3.30(2) 56403
C(12) H(6) 3.19(2) 56403
C(12) H(13) 0.97(2) .
C(12) H(14) 2.09(2) .
C(12) H(15) 3.31(2) .
C(12) H(17) 3.30(2) .
C(12) H(18) 3.18(2) 55505
C(12) H(19) 2.80(3) 55505
C(12) H(20) 3.59(3) 55505
C(13) H(1) 3.32(2) 56403
C(13) H(4) 2.83(2) 56403
C(13) H(6) 3.08(2) 56403
C(13) H(13) 2.06(2) .
C(13) H(14) 1.04(2) .
C(13) H(14) 3.41(2) 55407
C(13) H(15) 2.08(2) .
C(13) H(16) 3.29(2) .
C(13) H(18) 3.32(2) 55505
C(13) H(19) 3.54(3) 55403
C(13) H(19) 3.09(3) 55505
C(13) H(20) 3.53(3) 55403
C(13) H(20) 3.19(3) 55505
C(14) H(4) 3.43(2) 56403
C(14) H(5) 3.16(2) 55403
C(14) H(6) 3.06(2) 56403
C(14) H(9) 3.43(2) 56403
C(14) H(10) 3.37(2) 56403
C(14) H(13) 3.28(2) .
C(14) H(14) 2.11(2) .
C(14) H(15) 0.99(3) .
C(14) H(16) 2.09(2) .
C(14) H(17) 3.28(2) .
C(15) H(5) 3.41(2) 55403
C(15) H(6) 3.12(2) 56403
C(15) H(7) 3.52(2) 55404
C(15) H(12) 3.14(3) 54501
C(15) H(14) 3.34(2) .
C(15) H(15) 2.05(3) .
C(15) H(16) 0.98(2) .
C(15) H(17) 2.04(2) .
C(16) H(3) 2.63(2) .
C(16) H(6) 3.23(2) 56403
C(16) H(8) 3.10(2) .
C(16) H(10) 3.14(2) 54501
C(16) H(11) 3.32(2) 54502
C(16) H(12) 3.45(3) 54501
C(16) H(13) 3.26(2) .
C(16) H(15) 3.30(3) .
C(16) H(16) 2.04(2) .
C(16) H(17) 0.99(2) .
C(17) H(1) 2.61(2) .
C(17) H(2) 2.96(2) .
C(17) H(2) 3.54(2) 56505
C(17) H(3) 2.89(2) .
C(17) H(4) 2.78(2) .
C(17) H(5) 2.95(2) .
C(17) H(13) 2.91(2) .
C(17) H(13) 3.59(2) 56505
C(17) H(18) 2.59(2) .
C(17) H(18) 3.43(2) 55505
C(17) H(19) 3.21(4) .
C(17) H(19) 3.37(3) 55505
C(17) H(20) 2.62(3) .
C(18) H(10) 3.41(2) 54501
C(18) H(13) 3.48(2) 55505
C(18) H(14) 3.27(2) 55503
C(18) H(14) 3.49(2) 55505
C(18) H(15) 3.44(2) 55503
C(18) H(18) 1.02(2) .
C(18) H(18) 2.94(2) 55505
C(18) H(19) 1.05(4) .
C(18) H(19) 3.44(3) 55505
C(18) H(20) 0.99(3) .
C(18) H(20) 3.25(3) 55507
H(1) O(1) 2.55(2) .
H(1) C(1) 2.10(2) .
H(1) C(2) 1.02(2) .
H(1) C(3) 2.11(2) .
H(1) C(4) 2.74(2) .
H(1) C(5) 2.87(2) .
H(1) C(8) 2.95(2) .
H(1) C(9) 2.84(2) .
H(1) C(10) 3.32(2) .
H(1) C(11) 3.40(2) .
H(1) C(13) 3.32(2) 56503
H(1) C(17) 2.61(2) .
H(1) H(2) 1.66(3) .
H(1) H(4) 2.27(3) .
H(1) H(9) 3.52(3) .
H(1) H(10) 2.75(3) .
H(1) H(12) 3.51(3) .
H(1) H(13) 3.48(3) .
H(1) H(13) 3.08(3) 56505
H(1) H(14) 2.64(3) 56503
H(1) H(15) 3.32(3) 56503
H(1) H(19) 2.72(4) 56501
H(2) O(1) 3.11(2) .
H(2) O(1) 2.61(2) 56505
H(2) C(1) 2.09(2) .
H(2) C(2) 1.01(2) .
H(2) C(3) 2.13(2) .
H(2) C(4) 3.29(2) .
H(2) C(8) 3.28(2) .
H(2) C(9) 2.91(2) .
H(2) C(10) 2.65(2) .
H(2) C(11) 2.64(2) .
H(2) C(12) 2.66(2) .
H(2) C(17) 2.96(2) .
H(2) C(17) 3.54(2) 56505
H(2) H(1) 1.66(3) .
H(2) H(10) 2.87(3) .
H(2) H(11) 3.53(3) .
H(2) H(12) 2.43(3) .
H(2) H(13) 2.23(3) .
H(2) H(18) 3.35(3) 56505
H(2) H(19) 3.24(4) 56501
H(3) O(2) 2.83(2) .
H(3) O(3) 2.63(2) 54502
H(3) C(1) 3.27(2) .
H(3) C(2) 3.27(2) .
H(3) C(3) 2.13(2) .
H(3) C(4) 1.00(2) .
H(3) C(5) 2.11(2) .
H(3) C(6) 2.88(2) .
H(3) C(7) 2.93(2) .
H(3) C(8) 2.13(2) .
H(3) C(9) 3.30(2) 54501
H(3) C(11) 2.70(2) .
H(3) C(16) 2.63(2) .
H(3) C(17) 2.89(2) .
H(3) H(4) 2.89(3) .
H(3) H(5) 2.32(3) .
H(3) H(7) 3.01(3) .
H(3) H(8) 2.35(3) .
H(3) H(9) 3.12(3) 54501
H(3) H(10) 2.75(3) 54501
H(3) H(15) 3.17(3) 55503
H(3) H(17) 2.05(3) .
H(4) O(1) 3.00(2) .
H(4) O(2) 3.50(2) .
H(4) C(1) 3.19(2) .
H(4) C(2) 2.78(2) .
H(4) C(3) 2.68(2) .
H(4) C(4) 2.14(2) .
H(4) C(5) 0.97(2) .
H(4) C(6) 2.03(2) .
H(4) C(7) 2.84(2) .
H(4) C(8) 2.87(2) .
H(4) C(12) 3.30(2) 56503
H(4) C(13) 2.83(2) 56503
H(4) C(14) 3.43(2) 56503
H(4) C(17) 2.78(2) .
H(4) H(1) 2.27(3) .
H(4) H(3) 2.89(3) .
H(4) H(5) 1.59(3) .
H(4) H(6) 2.28(3) .
H(4) H(7) 2.84(3) .
H(4) H(13) 3.43(3) 56503
H(4) H(14) 2.62(3) 56503
H(5) O(1) 3.51(2) .
H(5) O(2) 3.01(2) .
H(5) O(3) 3.50(2) 54502
H(5) C(3) 3.08(2) .
H(5) C(4) 2.14(2) .
H(5) C(5) 1.01(2) .
H(5) C(6) 2.15(2) .
H(5) C(7) 3.27(2) .
H(5) C(8) 3.32(2) .
H(5) C(14) 3.16(2) 55503
H(5) C(15) 3.41(2) 55503
H(5) C(17) 2.95(2) .
H(5) H(3) 2.32(3) .
H(5) H(4) 1.59(3) .
H(5) H(6) 2.66(3) .
H(5) H(7) 2.40(3) .
H(5) H(12) 2.93(3) 56503
H(5) H(15) 2.70(4) 55503
H(5) H(16) 3.23(3) 55503
H(5) H(20) 3.40(3) .
H(6) O(3) 2.68(2) .
H(6) C(4) 3.28(2) .
H(6) C(5) 2.13(2) .
H(6) C(6) 0.95(2) .
H(6) C(7) 2.07(2) .
H(6) C(8) 3.23(2) .
H(6) C(10) 3.08(2) 56503
H(6) C(11) 3.29(2) 56503
H(6) C(12) 3.19(2) 56503
H(6) C(13) 3.08(2) 56503
H(6) C(14) 3.06(2) 56503
H(6) C(15) 3.12(2) 56503
H(6) C(16) 3.23(2) 56503
H(6) H(4) 2.28(3) .
H(6) H(5) 2.66(3) .
H(6) H(7) 1.54(3) .
H(6) H(11) 2.96(3) 56503
H(6) H(12) 2.71(3) 56503
H(6) H(15) 3.55(3) 56503
H(6) H(16) 3.39(3) 55504
H(7) O(3) 2.71(2) .
H(7) O(3) 2.48(2) 54502
H(7) C(4) 2.91(2) .
H(7) C(5) 2.13(2) .
H(7) C(6) 1.01(2) .
H(7) C(7) 2.02(2) .
H(7) C(7) 3.56(2) 54502
H(7) C(8) 3.03(2) .
H(7) C(10) 3.12(2) 56503
H(7) C(15) 3.52(2) 55504
H(7) H(3) 3.01(3) .
H(7) H(4) 2.84(3) .
H(7) H(5) 2.40(3) .
H(7) H(6) 1.54(3) .
H(7) H(8) 3.48(3) .
H(7) H(11) 2.77(3) 56503
H(7) H(12) 2.71(3) 56503
H(7) H(16) 3.16(4) 55503
H(7) H(16) 2.87(3) 55504
H(8) O(3) 2.63(2) .
H(8) O(3) 3.37(2) 54502
H(8) C(1) 2.11(2) .
H(8) C(2) 3.16(2) .
H(8) C(3) 2.98(2) .
H(8) C(4) 2.14(2) .
H(8) C(5) 3.26(2) .
H(8) C(6) 3.17(2) .
H(8) C(7) 2.05(2) .
H(8) C(8) 0.99(2) .
H(8) C(9) 3.14(2) .
H(8) C(9) 3.12(2) 54502
H(8) C(10) 2.70(2) .
H(8) C(10) 3.40(2) 54502
H(8) C(11) 3.26(2) .
H(8) C(16) 3.10(2) .
H(8) H(3) 2.35(3) .
H(8) H(7) 3.48(3) .
H(8) H(9) 3.20(3) .
H(8) H(9) 2.42(3) 54502
H(8) H(11) 2.50(3) .
H(8) H(11) 2.94(3) 54502
H(8) H(12) 3.52(3) .
H(8) H(17) 2.66(3) .
H(8) H(17) 3.26(3) 55502
H(9) O(3) 2.60(2) .
H(9) O(3) 2.95(2) 55502
H(9) C(1) 2.12(2) .
H(9) C(2) 3.39(2) .
H(9) C(7) 2.78(2) .
H(9) C(7) 3.03(2) 55502
H(9) C(8) 2.82(2) .
H(9) C(8) 3.12(2) 55502
H(9) C(9) 0.96(2) .
H(9) C(10) 2.13(2) .
H(9) C(14) 3.43(2) 56503
H(9) H(1) 3.52(3) .
H(9) H(3) 3.12(3) 56501
H(9) H(8) 3.20(3) .
H(9) H(8) 2.42(3) 55502
H(9) H(10) 1.64(3) .
H(9) H(11) 2.39(3) .
H(9) H(12) 2.92(4) .
H(9) H(15) 2.68(3) 56503
H(9) H(17) 3.12(3) 56501
H(10) O(2) 2.68(2) 56501
H(10) C(1) 2.16(2) .
H(10) C(2) 2.77(2) .
H(10) C(4) 3.59(2) 56501
H(10) C(8) 3.49(2) .
H(10) C(9) 0.99(2) .
H(10) C(10) 2.17(2) .
H(10) C(14) 3.37(2) 56503
H(10) C(16) 3.14(2) 56501
H(10) C(18) 3.41(2) 56501
H(10) H(1) 2.75(3) .
H(10) H(2) 2.87(3) .
H(10) H(3) 2.75(3) 56501
H(10) H(9) 1.64(3) .
H(10) H(11) 2.95(3) .
H(10) H(12) 2.44(4) .
H(10) H(15) 2.46(4) 56503
H(10) H(17) 2.75(3) 56501
H(10) H(18) 3.58(3) 56505
H(10) H(19) 3.07(4) 56501
H(11) C(1) 2.15(2) .
H(11) C(2) 3.43(2) .
H(11) C(6) 3.34(2) 56403
H(11) C(8) 2.77(2) .
H(11) C(9) 2.14(2) .
H(11) C(10) 0.98(2) .
H(11) C(16) 3.32(2) 55502
H(11) H(2) 3.53(3) .
H(11) H(6) 2.96(3) 56403
H(11) H(7) 2.77(3) 56403
H(11) H(8) 2.50(3) .
H(11) H(8) 2.94(3) 55502
H(11) H(9) 2.39(3) .
H(11) H(10) 2.95(3) .
H(11) H(12) 1.68(3) .
H(11) H(16) 3.34(4) 56501
H(11) H(16) 3.21(3) 55502
H(11) H(17) 2.65(3) 55502
H(12) C(1) 2.17(3) .
H(12) C(2) 2.78(2) .
H(12) C(5) 3.35(3) 56403
H(12) C(6) 3.00(3) 56403
H(12) C(8) 3.45(3) .
H(12) C(9) 2.15(3) .
H(12) C(10) 1.00(2) .
H(12) C(15) 3.14(3) 56501
H(12) C(16) 3.45(3) 56501
H(12) H(1) 3.51(3) .
H(12) H(2) 2.43(3) .
H(12) H(5) 2.93(3) 56403
H(12) H(6) 2.71(3) 56403
H(12) H(7) 2.71(3) 56403
H(12) H(8) 3.52(3) .
H(12) H(9) 2.92(4) .
H(12) H(10) 2.44(4) .
H(12) H(11) 1.68(3) .
H(12) H(16) 2.85(4) 56501
H(12) H(17) 3.37(3) 56501
H(13) O(1) 3.22(2) .
H(13) O(1) 2.48(2) 56505
H(13) C(2) 2.81(2) .
H(13) C(3) 2.63(2) .
H(13) C(11) 2.04(2) .
H(13) C(12) 0.97(2) .
H(13) C(13) 2.06(2) .
H(13) C(14) 3.28(2) .
H(13) C(16) 3.26(2) .
H(13) C(17) 2.91(2) .
H(13) C(17) 3.59(2) 56505
H(13) C(18) 3.48(2) 55505
H(13) H(1) 3.48(3) .
H(13) H(1) 3.08(3) 56505
H(13) H(2) 2.23(3) .
H(13) H(4) 3.43(3) 56403
H(13) H(14) 2.38(3) .
H(13) H(14) 3.39(3) 55407
H(13) H(18) 3.48(4) 55505
H(13) H(19) 2.66(4) 55505
H(14) C(5) 3.56(2) 56403
H(14) C(11) 3.35(2) .
H(14) C(12) 2.09(2) .
H(14) C(13) 1.04(2) .
H(14) C(13) 3.41(2) 55407
H(14) C(14) 2.11(2) .
H(14) C(15) 3.34(2) .
H(14) C(18) 3.27(2) 55403
H(14) C(18) 3.49(2) 55505
H(14) H(1) 2.64(3) 56403
H(14) H(4) 2.62(3) 56403
H(14) H(13) 2.38(3) .
H(14) H(13) 3.39(3) 55407
H(14) H(14) 2.61(3) 55407
H(14) H(15) 2.45(3) .
H(14) H(19) 2.76(4) 55403
H(14) H(19) 3.14(4) 55505
H(14) H(20) 3.06(4) 55403
H(14) H(20) 3.16(4) 55505
H(15) O(2) 3.18(2) 55403
H(15) O(3) 3.51(2) 55404
H(15) C(1) 3.57(2) 56403
H(15) C(5) 3.56(2) 55403
H(15) C(9) 2.81(3) 56403
H(15) C(12) 3.31(2) .
H(15) C(13) 2.08(2) .
H(15) C(14) 0.99(3) .
H(15) C(15) 2.05(3) .
H(15) C(16) 3.30(3) .
H(15) C(18) 3.44(2) 55403
H(15) H(1) 3.32(3) 56403
H(15) H(3) 3.17(3) 55403
H(15) H(5) 2.70(4) 55403
H(15) H(6) 3.55(3) 56403
H(15) H(9) 2.68(3) 56403
H(15) H(10) 2.46(4) 56403
H(15) H(14) 2.45(3) .
H(15) H(16) 2.39(3) .
H(15) H(19) 3.31(4) 55403
H(15) H(20) 3.36(3) 55403
H(16) O(3) 2.94(2) 55404
H(16) C(6) 3.44(2) 55404
H(16) C(7) 3.45(2) 55404
H(16) C(10) 3.32(2) 54501
H(16) C(11) 3.28(2) .
H(16) C(13) 3.29(2) .
H(16) C(14) 2.09(2) .
H(16) C(15) 0.98(2) .
H(16) C(16) 2.04(2) .
H(16) H(5) 3.23(3) 55403
H(16) H(6) 3.39(3) 55404
H(16) H(7) 3.16(4) 55403
H(16) H(7) 2.87(3) 55404
H(16) H(11) 3.34(4) 54501
H(16) H(11) 3.21(3) 54502
H(16) H(12) 2.85(4) 54501
H(16) H(15) 2.39(3) .
H(16) H(17) 2.29(3) .
H(17) O(2) 3.59(2) .
H(17) C(3) 2.80(2) .
H(17) C(4) 2.62(2) .
H(17) C(8) 3.05(2) .
H(17) C(9) 3.04(2) 54501
H(17) C(10) 3.43(2) 54501
H(17) C(10) 3.59(2) 54502
H(17) C(11) 2.09(2) .
H(17) C(12) 3.30(2) .
H(17) C(14) 3.28(2) .
H(17) C(15) 2.04(2) .
H(17) C(16) 0.99(2) .
H(17) H(3) 2.05(3) .
H(17) H(8) 2.66(3) .
H(17) H(8) 3.26(3) 54502
H(17) H(9) 3.12(3) 54501
H(17) H(10) 2.75(3) 54501
H(17) H(11) 2.65(3) 54502
H(17) H(12) 3.37(3) 54501
H(17) H(16) 2.29(3) .
H(18) O(1) 2.56(2) .
H(18) O(2) 2.04(2) .
H(18) O(2) 2.77(2) 55505
H(18) C(11) 3.40(2) 55505
H(18) C(12) 3.18(2) 55505
H(18) C(13) 3.32(2) 55505
H(18) C(17) 2.59(2) .
H(18) C(17) 3.43(2) 55505
H(18) C(18) 1.02(2) .
H(18) C(18) 2.94(2) 55505
H(18) H(2) 3.35(3) 56505
H(18) H(10) 3.58(3) 56505
H(18) H(13) 3.48(4) 55505
H(18) H(18) 2.68(3) 55505
H(18) H(19) 1.62(4) .
H(18) H(19) 2.78(4) 55505
H(18) H(20) 1.63(4) .
H(19) O(1) 3.54(3) 55505
H(19) O(2) 2.03(3) .
H(19) O(2) 3.30(3) 55505
H(19) C(2) 3.41(3) 54501
H(19) C(11) 3.54(3) 55505
H(19) C(12) 2.80(3) 55505
H(19) C(13) 3.54(3) 55503
H(19) C(13) 3.09(3) 55505
H(19) C(17) 3.21(4) .
H(19) C(17) 3.37(3) 55505
H(19) C(18) 1.05(4) .
H(19) C(18) 3.44(3) 55505
H(19) H(1) 2.72(4) 54501
H(19) H(2) 3.24(4) 54501
H(19) H(10) 3.07(4) 54501
H(19) H(13) 2.66(4) 55505
H(19) H(14) 2.76(4) 55503
H(19) H(14) 3.14(4) 55505
H(19) H(15) 3.31(4) 55503
H(19) H(18) 1.62(4) .
H(19) H(18) 2.78(4) 55505
H(19) H(20) 1.75(5) .
H(20) O(1) 2.65(3) .
H(20) O(2) 2.01(3) .
H(20) C(12) 3.59(3) 55505
H(20) C(13) 3.53(3) 55503
H(20) C(13) 3.19(3) 55505
H(20) C(17) 2.62(3) .
H(20) C(18) 0.99(3) .
H(20) C(18) 3.25(3) 55507
H(20) H(5) 3.40(3) .
H(20) H(14) 3.06(4) 55503
H(20) H(14) 3.16(4) 55505
H(20) H(15) 3.36(3) 55503
H(20) H(18) 1.63(4) .
H(20) H(19) 1.75(5) .
H(20) H(20) 2.28(4) 55507

loop_
_geom_torsion_atom_site_label_1
_geom_torsion_atom_site_label_2
_geom_torsion_atom_site_label_3
_geom_torsion_atom_site_label_4
_geom_torsion
C(18) O(2) C(17) O(1) -0.1(2)
C(18) O(2) C(17) C(3) 179.22(19)
C(2) C(1) C(8) C(4) 0.2(2)
C(2) C(1) C(8) C(7) -114.01(19)
C(8) C(1) C(2) C(3) -24.7(2)
C(2) C(1) C(9) C(10) -109.7(2)
C(9) C(1) C(2) C(3) -172.73(19)
C(2) C(1) C(10) C(9) 109.5(2)
C(10) C(1) C(2) C(3) 116.6(2)
C(8) C(1) C(9) C(10) 107.5(2)
C(9) C(1) C(8) C(4) 147.0(2)
C(9) C(1) C(8) C(7) 32.8(2)
C(8) C(1) C(10) C(9) -113.7(2)
C(10) C(1) C(8) C(4) -141.44(19)
C(10) C(1) C(8) C(7) 104.3(2)
C(1) C(2) C(3) C(4) 39.0(2)
C(1) C(2) C(3) C(11) -82.9(2)
C(1) C(2) C(3) C(17) 156.20(17)
C(2) C(3) C(4) C(5) 75.0(2)
C(2) C(3) C(4) C(8) -39.1(2)
C(2) C(3) C(11) C(12) -57.9(2)
C(2) C(3) C(11) C(16) 123.5(2)
C(2) C(3) C(17) O(1) 2.7(3)
C(2) C(3) C(17) O(2) -176.54(17)
C(4) C(3) C(11) C(12) -172.75(19)
C(4) C(3) C(11) C(16) 8.6(3)
C(11) C(3) C(4) C(5) -164.64(18)
C(11) C(3) C(4) C(8) 81.3(2)
C(4) C(3) C(17) O(1) 115.3(2)
C(4) C(3) C(17) O(2) -63.9(2)
C(17) C(3) C(4) C(5) -43.9(2)
C(17) C(3) C(4) C(8) -158.03(17)
C(11) C(3) C(17) O(1) -120.4(2)
C(11) C(3) C(17) O(2) 60.3(2)
C(17) C(3) C(11) C(12) 65.5(2)
C(17) C(3) C(11) C(16) -113.1(2)
C(3) C(4) C(5) C(6) -144.91(19)
C(3) C(4) C(8) C(1) 24.0(2)
C(3) C(4) C(8) C(7) 144.56(16)
C(5) C(4) C(8) C(1) -96.42(18)
C(5) C(4) C(8) C(7) 24.1(2)
C(8) C(4) C(5) C(6) -31.0(2)
C(4) C(5) C(6) C(7) 25.4(2)
C(5) C(6) C(7) O(3) 171.4(2)
C(5) C(6) C(7) C(8) -10.5(2)
O(3) C(7) C(8) C(1) -76.4(2)
O(3) C(7) C(8) C(4) 169.4(2)
C(6) C(7) C(8) C(1) 105.4(2)
C(6) C(7) C(8) C(4) -8.8(2)
C(3) C(11) C(12) C(13) -176.9(2)
C(3) C(11) C(16) C(15) 177.1(2)
C(12) C(11) C(16) C(15) -1.5(3)
C(16) C(11) C(12) C(13) 1.8(3)
C(11) C(12) C(13) C(14) -0.9(3)
C(12) C(13) C(14) C(15) -0.4(4)
C(13) C(14) C(15) C(16) 0.6(3)
C(14) C(15) C(16) C(11) 0.3(3)
